data_7112455
loop_
_publ_author_name
'Chen, Xiao-Yan'
'Goff, George S.'
'Quiroz-Guzman, Mauricio'
'Fagnant, Jr, Daniel P'
'Brennecke, Joan F.'
'Scott, Brian L.'
'Runde, Wolfgang'

_publ_section_title
;
 Directed nucleation of monomeric and dimeric uranium(VI) complexes with a
 room temperature carboxyl-functionalized phosphonium ionic liquid.
;
_journal_issue 19
_journal_name_full 'Chemical communications (Cambridge, England)'
_journal_page_first 1903
_journal_page_last 1905
_journal_paper_doi 10.1039/c2cc38255e
_journal_volume 49
_journal_year 2013
_chemical_formula_sum 'C38 H66 F24 N4 O32 P6 S8 U2'
_chemical_formula_weight 2465.31
_chemical_name_systematic
;
?
;
_space_group_IT_number 2
_symmetry_cell_setting triclinic
_symmetry_space_group_name_Hall '-P 1'
_symmetry_space_group_name_H-M 'P -1'
_atom_sites_solution_hydrogens geom
_atom_sites_solution_primary direct
_atom_sites_solution_secondary difmap
_audit_creation_method SHELXL-97
_cell_angle_alpha 87.020(1)
_cell_angle_beta 77.318(1)
_cell_angle_gamma 74.0413(4)
_cell_formula_units_Z 2
_cell_length_a 14.9671(7)
_cell_length_b 17.1019(8)
_cell_length_c 17.3543(8)
_cell_measurement_temperature 120(1)
_cell_volume 4166.5(3)
_computing_cell_refinement 'SAINT+, v. 7.66a (Bruker AXS, 2009)'
_computing_data_collection 'APEX II, v. 7.0 (Bruker AXS, 2009)'
_computing_data_reduction 'SAINT+, v. 7.66a (Bruker AXS, 2009)'
_computing_molecular_graphics 'SHELXTL, v. 6.14, (Bruker AXS, 2000)'
_computing_publication_material 'SHELXTL, v. 6.14, (Bruker AXS, 2000)'
_computing_structure_refinement 'SHELXL-97 (Sheldrick, 1997)'
_computing_structure_solution 'SHELXS-97 (Sheldrick, 1990)'
_diffrn_ambient_temperature 120(1)
_diffrn_measured_fraction_theta_full 0.996
_diffrn_measured_fraction_theta_max 0.910
_diffrn_measurement_device_type 'Bruker D8 with APEXII CCD'
_diffrn_measurement_method '\w scans'
_diffrn_radiation_monochromator graphite
_diffrn_radiation_source 'fine-focus sealed tube'
_diffrn_radiation_type MoK\a
_diffrn_radiation_wavelength 0.71073
_diffrn_reflns_av_R_equivalents 0.0287
_diffrn_reflns_av_sigmaI/netI 0.0373
_diffrn_reflns_limit_h_max 19
_diffrn_reflns_limit_h_min -19
_diffrn_reflns_limit_k_max 21
_diffrn_reflns_limit_k_min -22
_diffrn_reflns_limit_l_max 22
_diffrn_reflns_limit_l_min -23
_diffrn_reflns_number 47312
_diffrn_reflns_theta_full 25.00
_diffrn_reflns_theta_max 28.44
_diffrn_reflns_theta_min 1.84
_diffrn_standards_decay_% 0
_diffrn_standards_interval_count 0
_diffrn_standards_interval_time 0
_diffrn_standards_number 0
_exptl_absorpt_coefficient_mu 4.327
_exptl_absorpt_correction_T_max 0.7234
_exptl_absorpt_correction_T_min 0.4782
_exptl_absorpt_correction_type multi-scan
_exptl_absorpt_process_details 'SADABS v. 1 (Sheldrick, 2008)'
_exptl_crystal_colour yellow
_exptl_crystal_density_diffrn 1.965
_exptl_crystal_density_method 'not measured'
_exptl_crystal_description block
_exptl_crystal_F_000 2392
_exptl_crystal_size_max 0.20
_exptl_crystal_size_mid 0.18
_exptl_crystal_size_min 0.08
_refine_diff_density_max 0.968
_refine_diff_density_min -0.547
_refine_diff_density_rms 0.096
_refine_ls_extinction_method none
_refine_ls_goodness_of_fit_ref 1.060
_refine_ls_hydrogen_treatment constr
_refine_ls_matrix_type full
_refine_ls_number_parameters 1045
_refine_ls_number_reflns 19106
_refine_ls_number_restraints 0
_refine_ls_restrained_S_all 1.060
_refine_ls_R_factor_all 0.0321
_refine_ls_R_factor_gt 0.0237
_refine_ls_shift/su_max 0.005
_refine_ls_shift/su_mean 0.000
_refine_ls_structure_factor_coef Fsqd
_refine_ls_weighting_details 'calc w=1/[\s^2^(Fo^2^)+(0.0215P)^2^+0.0000P] where P=(Fo^2^+2Fc^2^)/3'
_refine_ls_weighting_scheme calc
_refine_ls_wR_factor_gt 0.0509
_refine_ls_wR_factor_ref 0.0535
_reflns_number_gt 16379
_reflns_number_total 19106
_reflns_threshold_expression >2sigma(I)
_cod_duplicate_entry 7108895
_cod_data_source_file c2cc38255e.txt
_cod_data_source_block apx1524
_cod_database_code 7112455

loop_
_symmetry_equiv_pos_as_xyz
'x, y, z'
'-x, -y, -z'

loop_
_atom_site_label
_atom_site_type_symbol
_atom_site_fract_x
_atom_site_fract_y
_atom_site_fract_z
_atom_site_U_iso_or_equiv
_atom_site_adp_type
_atom_site_occupancy
_atom_site_symmetry_multiplicity
_atom_site_calc_flag
_atom_site_refinement_flags
U1 U 0.365327(7) 0.966514(6) 0.126149(5) 0.01239(3) Uani 1 1 d .
U2 U 0.388987(7) 0.444916(6) 0.131598(5) 0.01321(3) Uani 1 1 d .
P1 P 0.20745(5) 0.97101(4) 0.41522(4) 0.01413(14) Uani 1 1 d .
P2 P 0.18631(5) 0.75284(4) 0.06137(4) 0.01528(14) Uani 1 1 d .
P3 P 0.43769(5) 0.87350(4) -0.21313(4) 0.01494(14) Uani 1 1 d .
P4 P 0.21667(5) 0.39873(4) 0.43026(4) 0.01594(15) Uani 1 1 d .
P5 P 0.15546(5) 0.27752(4) 0.12847(4) 0.01486(14) Uani 1 1 d .
P6 P 0.45507(5) 0.34509(4) -0.20637(4) 0.01336(14) Uani 1 1 d .
S1 S 0.15318(5) 0.68493(5) 0.38992(5) 0.02795(18) Uani 1 1 d .
S2 S 0.02170(5) 0.76726(5) 0.51837(5) 0.02835(18) Uani 1 1 d .
S3 S 0.48913(5) 0.28966(5) 0.52815(4) 0.02009(15) Uani 1 1 d .
S4 S 0.46269(5) 0.13926(5) 0.49620(4) 0.02321(16) Uani 1 1 d .
S5 S 0.14160(5) 0.07356(5) 0.90070(4) 0.02161(16) Uani 1 1 d .
S6 S 0.09018(5) 0.04257(4) 0.76266(4) 0.02085(15) Uani 1 1 d .
S7 S 0.88445(5) 0.50318(4) 0.24960(4) 0.01717(14) Uani 1 1 d .
S8 S 0.82659(5) 0.40782(4) 0.15491(4) 0.02201(16) Uani 1 1 d .
F1 F 0.14022(16) 0.66784(12) 0.59382(12) 0.0504(6) Uani 1 1 d .
F2 F 0.14305(14) 0.79166(12) 0.59588(11) 0.0411(5) Uani 1 1 d .
F3 F 0.02640(15) 0.75445(14) 0.66694(11) 0.0505(6) Uani 1 1 d .
F4 F 0.04477(14) 0.73836(11) 0.28707(11) 0.0398(5) Uani 1 1 d .
F5 F 0.12213(14) 0.61190(11) 0.27594(11) 0.0407(5) Uani 1 1 d .
F6 F -0.00144(13) 0.65183(12) 0.36863(10) 0.0348(5) Uani 1 1 d .
F7 F 0.36579(17) 0.15854(13) 0.64204(10) 0.0527(6) Uani 1 1 d .
F8 F 0.35890(14) 0.05455(11) 0.58244(11) 0.0373(5) Uani 1 1 d .
F9 F 0.27934(14) 0.17321(13) 0.55554(12) 0.0479(6) Uani 1 1 d .
F10 F 0.24639(13) 0.14704(11) 0.79590(11) 0.0357(5) Uani 1 1 d .
F11 F 0.14611(15) 0.22615(11) 0.88614(13) 0.0475(6) Uani 1 1 d .
F12 F 0.27205(14) 0.14355(13) 0.91329(12) 0.0459(5) Uani 1 1 d .
F13 F 0.04883(15) -0.08775(11) 0.72924(12) 0.0428(5) Uani 1 1 d .
F14 F -0.05140(13) -0.01786(12) 0.82602(13) 0.0432(5) Uani 1 1 d .
F15 F 0.08459(14) -0.09114(11) 0.84278(11) 0.0377(5) Uani 1 1 d .
F16 F 0.57684(16) 0.32292(14) 0.38846(11) 0.0510(6) Uani 1 1 d .
F17 F 0.64317(15) 0.33630(15) 0.48339(13) 0.0566(6) Uani 1 1 d .
F18 F 0.65512(13) 0.21697(13) 0.44074(12) 0.0461(5) Uani 1 1 d .
F19 F 1.03836(14) 0.52605(12) 0.15697(12) 0.0459(5) Uani 1 1 d .
F20 F 0.93800(14) 0.63457(11) 0.21269(12) 0.0391(5) Uani 1 1 d .
F21 F 0.90994(18) 0.57927(14) 0.11530(12) 0.0574(7) Uani 1 1 d .
F22 F 0.72129(13) 0.39965(12) 0.29630(11) 0.0395(5) Uani 1 1 d .
F23 F 0.68032(15) 0.35064(13) 0.20160(14) 0.0561(6) Uani 1 1 d .
F24 F 0.80415(15) 0.28350(11) 0.24472(13) 0.0456(5) Uani 1 1 d .
N1 N 0.09928(18) 0.76457(14) 0.44009(14) 0.0241(6) Uani 1 1 d .
N2 N 0.44532(17) 0.23477(15) 0.48582(13) 0.0227(5) Uani 1 1 d .
N3 N 0.06941(16) 0.08993(14) 0.84387(14) 0.0214(5) Uani 1 1 d .
N4 N 0.90095(16) 0.42344(14) 0.19957(13) 0.0190(5) Uani 1 1 d .
O1 O 0.46122(13) 0.88757(11) 0.14704(12) 0.0215(4) Uani 1 1 d .
O2 O 0.26904(13) 1.04414(11) 0.10499(11) 0.0187(4) Uani 1 1 d .
O3 O 0.33231(13) 1.00937(11) 0.25624(10) 0.0177(4) Uani 1 1 d .
O4 O 0.24432(15) 1.13840(12) 0.27192(11) 0.0258(5) Uani 1 1 d .
O5 O 0.25154(13) 0.89565(11) 0.20058(10) 0.0169(4) Uani 1 1 d .
O6 O 0.30224(13) 0.86362(11) 0.07463(11) 0.0188(4) Uani 1 1 d .
O7 O 0.43338(15) 0.95419(13) -0.00676(11) 0.0285(5) Uani 1 1 d .
O8 O 0.54190(13) 0.93841(11) -0.11834(10) 0.0156(4) Uani 1 1 d .
O9 O 0.49381(13) 0.36581(12) 0.13115(11) 0.0223(4) Uani 1 1 d .
O10 O 0.28416(14) 0.52472(11) 0.13387(11) 0.0192(4) Uani 1 1 d .
O11 O 0.39177(14) 0.48554(12) 0.26516(11) 0.0211(4) Uani 1 1 d .
O12 O 0.31106(13) 0.39750(11) 0.25913(10) 0.0168(4) Uani 1 1 d .
O13 O 0.31433(13) 0.35203(11) 0.10137(10) 0.0159(4) Uani 1 1 d .
O14 O 0.42748(13) 0.24802(11) 0.03624(11) 0.0195(4) Uani 1 1 d .
O15 O 0.42357(14) 0.45875(12) -0.00469(11) 0.0240(5) Uani 1 1 d .
O16 O 0.52253(14) 0.45596(12) -0.12055(10) 0.0207(4) Uani 1 1 d .
O17 O 0.16873(16) 0.61151(13) 0.43399(14) 0.0385(6) Uani 1 1 d .
O18 O 0.23055(17) 0.70197(17) 0.33386(15) 0.0537(8) Uani 1 1 d .
O19 O -0.02866(17) 0.70732(17) 0.52477(13) 0.0467(7) Uani 1 1 d .
O20 O -0.02961(18) 0.85057(15) 0.53368(14) 0.0550(8) Uani 1 1 d .
O21 O 0.43091(15) 0.37114(12) 0.52997(12) 0.0290(5) Uani 1 1 d .
O22 O 0.52071(14) 0.25754(12) 0.59821(11) 0.0235(5) Uani 1 1 d .
O23 O 0.54428(16) 0.09672(13) 0.52557(13) 0.0349(6) Uani 1 1 d .
O24 O 0.44488(15) 0.10825(13) 0.42767(11) 0.0301(5) Uani 1 1 d .
O25 O 0.08947(15) 0.09709(14) 0.97896(12) 0.0349(6) Uani 1 1 d .
O26 O 0.21534(14) -0.00129(12) 0.88882(12) 0.0250(5) Uani 1 1 d .
O27 O 0.18754(15) 0.00678(13) 0.72785(12) 0.0280(5) Uani 1 1 d .
O28 O 0.02917(16) 0.08990(12) 0.71492(12) 0.0307(5) Uani 1 1 d .
O30 O 0.78922(14) 0.55292(12) 0.27075(13) 0.0282(5) Uani 1 1 d .
O31 O 0.75939(14) 0.47774(12) 0.13337(12) 0.0266(5) Uani 1 1 d .
O32 O 0.87571(16) 0.34586(14) 0.09673(13) 0.0376(6) Uani 1 1 d .
O29 O 0.94011(14) 0.48362(12) 0.30804(11) 0.0246(5) Uani 1 1 d .
C10 C 0.1461(2) 0.82660(18) -0.00827(16) 0.0232(6) Uani 1 1 d .
H10A H 0.1423 0.7997 -0.0541 0.035 Uiso 1 1 calc R
H10B H 0.1898 0.8593 -0.0233 0.035 Uiso 1 1 calc R
H10C H 0.0843 0.8607 0.0150 0.035 Uiso 1 1 calc R
C1 C 0.27678(19) 1.07144(17) 0.29735(15) 0.0171(6) Uani 1 1 d .
C2 C 0.2562(2) 1.05577(16) 0.38621(15) 0.0173(6) Uani 1 1 d .
H2A H 0.2120 1.1043 0.4126 0.021 Uiso 1 1 calc R
H2B H 0.3149 1.0466 0.4046 0.021 Uiso 1 1 calc R
C3 C 0.1079(2) 0.97813(18) 0.37291(17) 0.0228(6) Uani 1 1 d .
H3A H 0.1278 0.9754 0.3164 0.034 Uiso 1 1 calc R
H3B H 0.0611 1.0289 0.3883 0.034 Uiso 1 1 calc R
H3C H 0.0808 0.9340 0.3911 0.034 Uiso 1 1 calc R
C4 C 0.2926(2) 0.87721(16) 0.38474(17) 0.0217(6) Uani 1 1 d .
H4A H 0.2659 0.8331 0.4041 0.033 Uiso 1 1 calc R
H4B H 0.3481 0.8730 0.4055 0.033 Uiso 1 1 calc R
H4C H 0.3098 0.8747 0.3281 0.033 Uiso 1 1 calc R
C5 C 0.1729(2) 0.97516(19) 0.52043(16) 0.0264(7) Uani 1 1 d .
H5A H 0.1452 0.9314 0.5389 0.040 Uiso 1 1 calc R
H5B H 0.1271 1.0262 0.5367 0.040 Uiso 1 1 calc R
H5C H 0.2277 0.9701 0.5424 0.040 Uiso 1 1 calc R
C6 C 0.25031(18) 0.85662(16) 0.14115(16) 0.0153(6) Uani 1 1 d .
C7 C 0.18626(19) 0.80114(16) 0.15092(15) 0.0159(6) Uani 1 1 d .
H7A H 0.1218 0.8323 0.1733 0.019 Uiso 1 1 calc R
H7B H 0.2054 0.7593 0.1885 0.019 Uiso 1 1 calc R
C8 C 0.1057(2) 0.69179(18) 0.08861(17) 0.0239(7) Uani 1 1 d .
H8A H 0.0447 0.7251 0.1147 0.036 Uiso 1 1 calc R
H8B H 0.1295 0.6498 0.1237 0.036 Uiso 1 1 calc R
H8C H 0.0995 0.6675 0.0421 0.036 Uiso 1 1 calc R
C9 C 0.3016(2) 0.68931(17) 0.02012(17) 0.0224(6) Uani 1 1 d .
H9A H 0.3218 0.6492 0.0581 0.034 Uiso 1 1 calc R
H9B H 0.3457 0.7218 0.0065 0.034 Uiso 1 1 calc R
H9C H 0.2993 0.6626 -0.0264 0.034 Uiso 1 1 calc R
C11 C 0.46790(18) 0.92649(15) -0.07431(15) 0.0136(5) Uani 1 1 d .
C12 C 0.41617(19) 0.87572(16) -0.10741(14) 0.0136(5) Uani 1 1 d .
H12A H 0.3484 0.8969 -0.0868 0.016 Uiso 1 1 calc R
H12B H 0.4352 0.8204 -0.0887 0.016 Uiso 1 1 calc R
C13 C 0.5508(2) 0.80616(17) -0.25188(16) 0.0231(6) Uani 1 1 d .
H13A H 0.5544 0.7535 -0.2286 0.035 Uiso 1 1 calc R
H13B H 0.5997 0.8269 -0.2399 0.035 Uiso 1 1 calc R
H13C H 0.5595 0.8016 -0.3081 0.035 Uiso 1 1 calc R
C14 C 0.3485(2) 0.83484(19) -0.23783(18) 0.0280(7) Uani 1 1 d .
H14A H 0.3571 0.8328 -0.2942 0.042 Uiso 1 1 calc R
H14B H 0.2868 0.8698 -0.2157 0.042 Uiso 1 1 calc R
H14C H 0.3535 0.7811 -0.2169 0.042 Uiso 1 1 calc R
C15 C 0.4280(2) 0.97228(16) -0.25468(16) 0.0204(6) Uani 1 1 d .
H15A H 0.4729 0.9956 -0.2390 0.031 Uiso 1 1 calc R
H15B H 0.3647 1.0063 -0.2362 0.031 Uiso 1 1 calc R
H15C H 0.4413 0.9681 -0.3112 0.031 Uiso 1 1 calc R
C16 C 0.34017(19) 0.44155(16) 0.29922(15) 0.0152(6) Uani 1 1 d .
C17 C 0.31391(19) 0.44146(17) 0.38807(15) 0.0163(6) Uani 1 1 d .
H17A H 0.2976 0.4971 0.4069 0.020 Uiso 1 1 calc R
H17B H 0.3694 0.4113 0.4075 0.020 Uiso 1 1 calc R
C18 C 0.11133(19) 0.44963(17) 0.39728(17) 0.0217(6) Uani 1 1 d .
H18A H 0.1251 0.4513 0.3406 0.033 Uiso 1 1 calc R
H18B H 0.0882 0.5041 0.4182 0.033 Uiso 1 1 calc R
H18C H 0.0638 0.4209 0.4152 0.033 Uiso 1 1 calc R
C19 C 0.1949(2) 0.4117(2) 0.53431(16) 0.0308(8) Uani 1 1 d .
H19A H 0.1754 0.4687 0.5471 0.046 Uiso 1 1 calc R
H19B H 0.2520 0.3863 0.5526 0.046 Uiso 1 1 calc R
H19C H 0.1455 0.3872 0.5594 0.046 Uiso 1 1 calc R
C20 C 0.2484(2) 0.29347(16) 0.40651(17) 0.0209(6) Uani 1 1 d .
H20A H 0.1988 0.2701 0.4337 0.031 Uiso 1 1 calc R
H20B H 0.3067 0.2666 0.4225 0.031 Uiso 1 1 calc R
H20C H 0.2568 0.2868 0.3506 0.031 Uiso 1 1 calc R
C21 C 0.34795(19) 0.27755(16) 0.07530(15) 0.0150(6) Uani 1 1 d .
C22 C 0.27905(18) 0.22494(15) 0.09637(15) 0.0140(5) Uani 1 1 d .
H22A H 0.2980 0.1881 0.1379 0.017 Uiso 1 1 calc R
H22B H 0.2858 0.1920 0.0505 0.017 Uiso 1 1 calc R
C23 C 0.1198(2) 0.34982(18) 0.05552(16) 0.0231(6) Uani 1 1 d .
H23A H 0.1361 0.3231 0.0051 0.035 Uiso 1 1 calc R
H23B H 0.1518 0.3918 0.0528 0.035 Uiso 1 1 calc R
H23C H 0.0522 0.3735 0.0695 0.035 Uiso 1 1 calc R
C24 C 0.13429(19) 0.32515(16) 0.22163(15) 0.0171(6) Uani 1 1 d .
H24A H 0.0679 0.3524 0.2379 0.026 Uiso 1 1 calc R
H24B H 0.1708 0.3640 0.2175 0.026 Uiso 1 1 calc R
H24C H 0.1528 0.2848 0.2599 0.026 Uiso 1 1 calc R
C25 C 0.0884(2) 0.20477(17) 0.13944(17) 0.0219(6) Uani 1 1 d .
H25A H 0.1073 0.1659 0.1787 0.033 Uiso 1 1 calc R
H25B H 0.0997 0.1772 0.0900 0.033 Uiso 1 1 calc R
H25C H 0.0219 0.2319 0.1555 0.033 Uiso 1 1 calc R
C26 C 0.45706(19) 0.43434(16) -0.07418(15) 0.0145(6) Uani 1 1 d .
C27 C 0.41245(19) 0.37568(16) -0.10421(14) 0.0143(5) Uani 1 1 d .
H27A H 0.3444 0.4004 -0.0956 0.017 Uiso 1 1 calc R
H27B H 0.4221 0.3271 -0.0722 0.017 Uiso 1 1 calc R
C28 C 0.43608(19) 0.42844(16) -0.27204(15) 0.0178(6) Uani 1 1 d .
H28A H 0.4695 0.4662 -0.2622 0.027 Uiso 1 1 calc R
H28B H 0.3693 0.4552 -0.2638 0.027 Uiso 1 1 calc R
H28C H 0.4593 0.4090 -0.3256 0.027 Uiso 1 1 calc R
C29 C 0.57787(19) 0.29251(17) -0.22350(17) 0.0224(6) Uani 1 1 d .
H29A H 0.5983 0.2703 -0.2761 0.034 Uiso 1 1 calc R
H29B H 0.5878 0.2492 -0.1862 0.034 Uiso 1 1 calc R
H29C H 0.6138 0.3296 -0.2175 0.034 Uiso 1 1 calc R
C30 C 0.3883(2) 0.27707(17) -0.22056(16) 0.0217(6) Uani 1 1 d .
H30A H 0.3223 0.3062 -0.2135 0.033 Uiso 1 1 calc R
H30B H 0.3956 0.2340 -0.1828 0.033 Uiso 1 1 calc R
H30C H 0.4110 0.2545 -0.2730 0.033 Uiso 1 1 calc R
C31 C 0.0741(2) 0.67204(19) 0.32746(18) 0.0286(7) Uani 1 1 d .
C32 C 0.0873(2) 0.7434(2) 0.59793(19) 0.0305(7) Uani 1 1 d .
C33 C 0.5972(2) 0.2917(2) 0.45611(19) 0.0335(8) Uani 1 1 d .
C34 C 0.3606(2) 0.13154(19) 0.57426(17) 0.0285(7) Uani 1 1 d .
C35 C 0.2048(2) 0.15182(19) 0.87179(19) 0.0284(7) Uani 1 1 d .
C36 C 0.0398(2) -0.04336(18) 0.79229(19) 0.0276(7) Uani 1 1 d .
C37 C 0.9462(2) 0.5641(2) 0.17889(19) 0.0304(7) Uani 1 1 d .
C38 C 0.7542(2) 0.35763(19) 0.2297(2) 0.0331(8) Uani 1 1 d .

loop_
_atom_site_aniso_label
_atom_site_aniso_U_11
_atom_site_aniso_U_22
_atom_site_aniso_U_33
_atom_site_aniso_U_23
_atom_site_aniso_U_13
_atom_site_aniso_U_12
U1 0.01320(5) 0.01233(5) 0.01167(5) -0.00173(4) 0.00014(4) -0.00536(4)
U2 0.01591(6) 0.01415(5) 0.01025(5) -0.00038(4) 0.00031(4) -0.00751(4)
P1 0.0148(4) 0.0153(4) 0.0126(3) 0.0019(3) -0.0033(3) -0.0047(3)
P2 0.0167(4) 0.0149(4) 0.0158(3) 0.0008(3) -0.0030(3) -0.0072(3)
P3 0.0169(4) 0.0149(4) 0.0130(3) -0.0014(3) -0.0042(3) -0.0031(3)
P4 0.0129(4) 0.0216(4) 0.0119(3) 0.0020(3) -0.0003(3) -0.0045(3)
P5 0.0157(4) 0.0144(4) 0.0150(3) -0.0007(3) -0.0032(3) -0.0048(3)
P6 0.0136(3) 0.0141(3) 0.0126(3) -0.0014(3) -0.0019(3) -0.0046(3)
S1 0.0210(4) 0.0247(4) 0.0343(4) -0.0115(3) 0.0058(3) -0.0071(3)
S2 0.0193(4) 0.0328(4) 0.0256(4) -0.0029(3) 0.0031(3) -0.0007(3)
S3 0.0169(4) 0.0260(4) 0.0169(3) 0.0004(3) -0.0050(3) -0.0041(3)
S4 0.0238(4) 0.0292(4) 0.0182(4) -0.0030(3) -0.0074(3) -0.0068(3)
S5 0.0173(4) 0.0260(4) 0.0209(4) -0.0044(3) -0.0043(3) -0.0037(3)
S6 0.0229(4) 0.0179(4) 0.0238(4) 0.0010(3) -0.0106(3) -0.0047(3)
S7 0.0157(3) 0.0169(3) 0.0192(3) -0.0010(3) -0.0033(3) -0.0050(3)
S8 0.0236(4) 0.0214(4) 0.0234(4) -0.0020(3) -0.0107(3) -0.0052(3)
F1 0.0754(16) 0.0280(11) 0.0497(13) 0.0073(10) -0.0291(12) -0.0061(11)
F2 0.0434(12) 0.0458(12) 0.0439(12) 0.0068(10) -0.0095(10) -0.0293(10)
F3 0.0508(14) 0.0831(17) 0.0241(11) -0.0003(10) 0.0022(10) -0.0369(13)
F4 0.0542(13) 0.0275(11) 0.0355(11) 0.0107(9) -0.0056(10) -0.0126(10)
F5 0.0518(13) 0.0330(11) 0.0325(11) -0.0119(9) -0.0041(10) -0.0051(10)
F6 0.0367(11) 0.0472(12) 0.0282(10) 0.0071(9) -0.0037(8) -0.0275(10)
F7 0.0885(18) 0.0633(15) 0.0172(10) -0.0082(9) 0.0025(10) -0.0478(14)
F8 0.0514(13) 0.0305(11) 0.0359(11) 0.0065(9) -0.0134(9) -0.0185(10)
F9 0.0279(11) 0.0523(13) 0.0511(13) 0.0225(11) 0.0056(10) -0.0053(10)
F10 0.0403(12) 0.0356(11) 0.0341(11) -0.0011(9) -0.0020(9) -0.0195(9)
F11 0.0480(13) 0.0227(10) 0.0697(15) -0.0159(10) -0.0115(11) -0.0037(9)
F12 0.0434(13) 0.0585(14) 0.0521(13) 0.0001(11) -0.0273(11) -0.0271(11)
F13 0.0638(14) 0.0251(10) 0.0501(13) -0.0033(9) -0.0317(11) -0.0132(10)
F14 0.0263(11) 0.0402(12) 0.0663(14) 0.0105(10) -0.0109(10) -0.0154(9)
F15 0.0470(12) 0.0286(10) 0.0486(12) 0.0184(9) -0.0307(10) -0.0155(9)
F16 0.0557(14) 0.0726(16) 0.0287(11) 0.0125(10) 0.0011(10) -0.0342(13)
F17 0.0444(13) 0.0825(17) 0.0547(14) -0.0158(12) 0.0004(11) -0.0424(13)
F18 0.0248(11) 0.0637(15) 0.0424(12) -0.0161(11) 0.0049(9) -0.0061(10)
F19 0.0390(12) 0.0417(12) 0.0531(13) -0.0067(10) 0.0159(10) -0.0237(10)
F20 0.0464(12) 0.0216(10) 0.0541(13) 0.0027(9) -0.0095(10) -0.0186(9)
F21 0.0983(19) 0.0596(15) 0.0356(12) 0.0279(11) -0.0305(12) -0.0483(14)
F22 0.0354(11) 0.0388(12) 0.0417(12) 0.0120(9) -0.0003(9) -0.0142(10)
F23 0.0497(14) 0.0511(14) 0.0925(18) 0.0245(12) -0.0436(13) -0.0368(12)
F24 0.0531(13) 0.0187(10) 0.0742(15) 0.0156(10) -0.0317(12) -0.0134(10)
N1 0.0306(15) 0.0125(12) 0.0229(13) -0.0033(10) 0.0088(11) -0.0065(11)
N2 0.0231(13) 0.0318(15) 0.0178(12) 0.0048(11) -0.0115(10) -0.0102(11)
N3 0.0180(13) 0.0207(13) 0.0247(13) -0.0044(10) -0.0066(10) -0.0011(10)
N4 0.0180(13) 0.0194(13) 0.0204(13) -0.0043(10) -0.0047(10) -0.0051(10)
O1 0.0151(10) 0.0178(10) 0.0314(12) -0.0031(9) -0.0045(9) -0.0037(8)
O2 0.0175(10) 0.0158(10) 0.0241(11) 0.0008(8) -0.0051(8) -0.0062(8)
O3 0.0198(10) 0.0188(10) 0.0147(10) -0.0019(8) 0.0002(8) -0.0083(8)
O4 0.0376(13) 0.0167(11) 0.0195(11) 0.0029(8) -0.0016(9) -0.0052(10)
O5 0.0216(10) 0.0186(10) 0.0125(9) -0.0033(8) -0.0004(8) -0.0109(8)
O6 0.0208(10) 0.0214(11) 0.0151(10) -0.0037(8) 0.0030(8) -0.0119(9)
O7 0.0364(13) 0.0388(13) 0.0160(10) -0.0121(9) 0.0076(9) -0.0278(11)
O8 0.0171(10) 0.0180(10) 0.0127(9) -0.0014(8) 0.0006(8) -0.0093(8)
O9 0.0169(10) 0.0252(11) 0.0241(11) -0.0038(9) -0.0020(8) -0.0056(9)
O10 0.0246(11) 0.0150(10) 0.0174(10) 0.0010(8) -0.0039(8) -0.0050(8)
O11 0.0258(11) 0.0278(11) 0.0144(10) 0.0011(8) -0.0014(8) -0.0175(9)
O12 0.0220(11) 0.0182(10) 0.0124(9) -0.0009(8) -0.0004(8) -0.0115(8)
O13 0.0199(10) 0.0122(9) 0.0156(10) -0.0023(7) -0.0008(8) -0.0061(8)
O14 0.0167(10) 0.0165(10) 0.0215(10) 0.0019(8) 0.0013(8) -0.0027(8)
O15 0.0333(12) 0.0316(12) 0.0129(10) -0.0023(9) -0.0004(9) -0.0216(10)
O16 0.0269(11) 0.0270(11) 0.0119(10) -0.0009(8) 0.0023(8) -0.0182(9)
O17 0.0407(14) 0.0196(12) 0.0550(16) -0.0102(11) -0.0229(12) 0.0041(10)
O18 0.0342(15) 0.077(2) 0.0482(16) -0.0297(14) 0.0244(12) -0.0330(14)
O19 0.0353(14) 0.083(2) 0.0301(13) -0.0034(13) 0.0037(11) -0.0369(14)
O20 0.0529(17) 0.0494(17) 0.0395(15) -0.0200(13) -0.0096(13) 0.0279(13)
O21 0.0284(12) 0.0246(12) 0.0319(12) 0.0049(9) -0.0108(10) -0.0008(10)
O22 0.0248(11) 0.0269(11) 0.0181(10) -0.0028(9) -0.0083(9) -0.0023(9)
O23 0.0309(13) 0.0297(13) 0.0469(14) -0.0093(11) -0.0213(11) -0.0010(10)
O24 0.0355(13) 0.0429(14) 0.0165(11) -0.0046(9) -0.0055(9) -0.0176(11)
O25 0.0272(12) 0.0527(15) 0.0225(12) -0.0119(11) -0.0001(10) -0.0089(11)
O26 0.0199(11) 0.0273(12) 0.0288(12) 0.0004(9) -0.0108(9) -0.0033(9)
O27 0.0261(12) 0.0328(12) 0.0232(11) -0.0052(9) -0.0038(9) -0.0052(10)
O28 0.0406(14) 0.0225(12) 0.0365(13) 0.0081(10) -0.0244(11) -0.0097(10)
O30 0.0169(11) 0.0236(12) 0.0413(13) -0.0102(10) -0.0060(10) 0.0008(9)
O31 0.0245(12) 0.0291(12) 0.0280(12) 0.0056(9) -0.0130(9) -0.0053(10)
O32 0.0388(14) 0.0379(14) 0.0362(13) -0.0187(11) -0.0171(11) 0.0001(11)
O29 0.0255(11) 0.0277(12) 0.0219(11) -0.0031(9) -0.0093(9) -0.0054(9)
C10 0.0215(16) 0.0288(17) 0.0215(15) 0.0036(13) -0.0062(12) -0.0096(13)
C1 0.0194(15) 0.0206(15) 0.0137(13) -0.0019(11) -0.0004(11) -0.0115(12)
C2 0.0227(15) 0.0163(14) 0.0134(13) -0.0015(11) -0.0009(11) -0.0080(12)
C3 0.0165(15) 0.0271(17) 0.0257(16) -0.0004(13) -0.0086(12) -0.0038(13)
C4 0.0259(16) 0.0162(15) 0.0237(15) 0.0030(12) -0.0104(13) -0.0034(12)
C5 0.0360(19) 0.0304(17) 0.0144(14) 0.0044(12) -0.0037(13) -0.0140(15)
C6 0.0123(13) 0.0131(13) 0.0189(14) 0.0034(11) -0.0025(11) -0.0023(11)
C7 0.0169(14) 0.0169(14) 0.0150(14) -0.0006(11) -0.0013(11) -0.0081(12)
C8 0.0294(17) 0.0290(17) 0.0195(15) 0.0018(13) -0.0047(13) -0.0185(14)
C9 0.0235(16) 0.0150(14) 0.0255(16) -0.0006(12) -0.0009(13) -0.0031(12)
C11 0.0153(14) 0.0116(13) 0.0140(13) 0.0020(10) -0.0031(11) -0.0041(11)
C12 0.0139(13) 0.0145(13) 0.0135(13) 0.0007(10) -0.0022(10) -0.0062(11)
C13 0.0224(16) 0.0200(15) 0.0201(15) -0.0043(12) -0.0019(12) 0.0040(12)
C14 0.0286(17) 0.0322(18) 0.0290(17) -0.0066(14) -0.0151(14) -0.0095(14)
C15 0.0251(16) 0.0180(15) 0.0147(14) 0.0012(11) -0.0056(12) 0.0005(12)
C16 0.0136(14) 0.0161(14) 0.0138(13) 0.0003(11) -0.0004(11) -0.0025(11)
C17 0.0168(14) 0.0207(15) 0.0126(13) 0.0013(11) -0.0036(11) -0.0069(12)
C18 0.0171(15) 0.0190(15) 0.0270(16) 0.0001(12) -0.0047(12) -0.0013(12)
C19 0.0288(18) 0.052(2) 0.0128(15) 0.0025(14) 0.0002(13) -0.0176(16)
C20 0.0161(15) 0.0207(15) 0.0249(15) 0.0065(12) -0.0035(12) -0.0054(12)
C21 0.0185(15) 0.0157(14) 0.0122(13) 0.0053(11) -0.0060(11) -0.0058(12)
C22 0.0185(14) 0.0098(13) 0.0131(13) -0.0023(10) -0.0018(11) -0.0036(11)
C23 0.0231(16) 0.0268(16) 0.0183(15) 0.0012(12) -0.0077(12) -0.0022(13)
C24 0.0175(14) 0.0172(14) 0.0170(14) -0.0016(11) -0.0021(11) -0.0060(12)
C25 0.0200(15) 0.0210(15) 0.0264(16) -0.0035(12) -0.0026(12) -0.0094(13)
C26 0.0206(15) 0.0139(13) 0.0110(13) 0.0017(10) -0.0046(11) -0.0072(11)
C27 0.0168(14) 0.0147(13) 0.0121(13) 0.0001(10) -0.0016(11) -0.0066(11)
C28 0.0180(15) 0.0200(15) 0.0161(14) 0.0014(11) -0.0039(11) -0.0063(12)
C29 0.0167(15) 0.0200(15) 0.0275(16) -0.0034(12) -0.0031(12) -0.0005(12)
C30 0.0245(16) 0.0250(16) 0.0204(15) -0.0005(12) -0.0070(12) -0.0124(13)
C31 0.0335(19) 0.0221(17) 0.0262(17) 0.0025(13) 0.0031(14) -0.0088(14)
C32 0.0304(18) 0.0340(19) 0.0294(18) 0.0032(14) -0.0027(14) -0.0157(16)
C33 0.0318(19) 0.047(2) 0.0238(17) -0.0032(15) -0.0015(14) -0.0174(17)
C34 0.040(2) 0.0284(18) 0.0179(16) 0.0056(13) -0.0069(14) -0.0110(15)
C35 0.0264(17) 0.0240(17) 0.0359(19) -0.0072(14) -0.0080(14) -0.0065(14)
C36 0.0338(19) 0.0184(16) 0.0354(18) 0.0037(13) -0.0197(15) -0.0059(14)
C37 0.036(2) 0.0268(18) 0.0339(19) 0.0050(14) -0.0104(15) -0.0162(15)
C38 0.0329(19) 0.0193(17) 0.057(2) 0.0119(16) -0.0257(17) -0.0124(15)

loop_
_atom_type_symbol
_atom_type_description
_atom_type_scat_dispersion_real
_atom_type_scat_dispersion_imag
_atom_type_scat_source
C C 0.0033 0.0016 'International Tables Vol C Tables 4.2.6.8 and 6.1.1.4'
H H 0.0000 0.0000 'International Tables Vol C Tables 4.2.6.8 and 6.1.1.4'
O O 0.0106 0.0060 'International Tables Vol C Tables 4.2.6.8 and 6.1.1.4'
F F 0.0171 0.0103 'International Tables Vol C Tables 4.2.6.8 and 6.1.1.4'
P P 0.1023 0.0942 'International Tables Vol C Tables 4.2.6.8 and 6.1.1.4'
U U -9.6767 9.6646 'International Tables Vol C Tables 4.2.6.8 and 6.1.1.4'
S S 0.1246 0.1234 'International Tables Vol C Tables 4.2.6.8 and 6.1.1.4'
N N 0.0061 0.0033 'International Tables Vol C Tables 4.2.6.8 and 6.1.1.4'

loop_
_geom_angle_atom_site_label_1
_geom_angle_atom_site_label_2
_geom_angle_atom_site_label_3
_geom_angle
_geom_angle_site_symmetry_1
_geom_angle_site_symmetry_3
O2 U1 O1 179.19(8) . .
O2 U1 O7 89.33(8) . .
O1 U1 O7 90.55(9) . .
O2 U1 O3 92.07(8) . .
O1 U1 O3 88.33(8) . .
O7 U1 O3 159.33(7) . .
O2 U1 O8 90.54(7) . 2_675
O1 U1 O8 90.23(7) . 2_675
O7 U1 O8 81.31(6) . 2_675
O3 U1 O8 78.05(6) . 2_675
O2 U1 O5 89.06(7) . .
O1 U1 O5 90.37(8) . .
O7 U1 O5 127.12(6) . .
O3 U1 O5 73.53(6) . .
O8 U1 O5 151.55(6) 2_675 .
O2 U1 O6 89.52(7) . .
O1 U1 O6 89.67(7) . .
O7 U1 O6 74.55(6) . .
O3 U1 O6 126.07(6) . .
O8 U1 O6 155.86(6) 2_675 .
O5 U1 O6 52.59(6) . .
O2 U1 C6 88.66(8) . .
O1 U1 C6 90.57(8) . .
O7 U1 C6 100.84(7) . .
O3 U1 C6 99.81(7) . .
O8 U1 C6 177.69(7) 2_675 .
O5 U1 C6 26.29(6) . .
O6 U1 C6 26.32(6) . .
O9 U2 O10 178.89(8) . .
O9 U2 O13 90.15(8) . .
O10 U2 O13 90.54(7) . .
O9 U2 O15 93.20(8) . .
O10 U2 O15 87.74(8) . .
O13 U2 O15 82.55(6) . .
O9 U2 O16 90.42(8) . 2_665
O10 U2 O16 89.17(8) . 2_665
O13 U2 O16 162.75(6) . 2_665
O15 U2 O16 80.21(6) . 2_665
O9 U2 O11 89.65(8) . .
O10 U2 O11 89.24(7) . .
O13 U2 O11 126.29(6) . .
O15 U2 O11 151.04(6) . .
O16 U2 O11 70.96(6) 2_665 .
O9 U2 O12 90.75(8) . .
O10 U2 O12 88.62(7) . .
O13 U2 O12 73.58(6) . .
O15 U2 O12 155.81(6) . .
O16 U2 O12 123.65(6) 2_665 .
O11 U2 O12 52.72(6) . .
O9 U2 C16 90.52(8) . .
O10 U2 C16 88.51(8) . .
O13 U2 C16 100.06(7) . .
O15 U2 C16 175.46(7) . .
O16 U2 C16 97.18(7) 2_665 .
O11 U2 C16 26.24(7) . .
O12 U2 C16 26.48(6) . .
C4 P1 C3 108.16(14) . .
C4 P1 C5 109.75(14) . .
C3 P1 C5 110.58(14) . .
C4 P1 C2 111.47(13) . .
C3 P1 C2 110.60(14) . .
C5 P1 C2 106.30(13) . .
C10 P2 C8 109.48(14) . .
C10 P2 C9 110.48(14) . .
C8 P2 C9 109.14(14) . .
C10 P2 C7 110.68(13) . .
C8 P2 C7 105.92(13) . .
C9 P2 C7 111.02(13) . .
C13 P3 C14 108.62(14) . .
C13 P3 C15 111.01(14) . .
C14 P3 C15 108.30(14) . .
C13 P3 C12 109.93(13) . .
C14 P3 C12 106.54(13) . .
C15 P3 C12 112.27(12) . .
C20 P4 C19 109.70(15) . .
C20 P4 C18 109.76(13) . .
C19 P4 C18 108.62(14) . .
C20 P4 C17 110.14(13) . .
C19 P4 C17 106.71(13) . .
C18 P4 C17 111.84(13) . .
C24 P5 C25 107.88(13) . .
C24 P5 C23 111.27(13) . .
C25 P5 C23 109.30(14) . .
C24 P5 C22 110.78(12) . .
C25 P5 C22 108.26(12) . .
C23 P5 C22 109.29(13) . .
C29 P6 C28 110.09(13) . .
C29 P6 C30 109.59(14) . .
C28 P6 C30 109.84(13) . .
C29 P6 C27 109.78(13) . .
C28 P6 C27 112.69(13) . .
C30 P6 C27 104.70(13) . .
O17 S1 O18 119.51(17) . .
O17 S1 N1 115.34(13) . .
O18 S1 N1 107.58(14) . .
O17 S1 C31 103.85(14) . .
O18 S1 C31 102.69(15) . .
N1 S1 C31 106.20(15) . .
O19 S2 O20 119.61(17) . .
O19 S2 N1 115.81(14) . .
O20 S2 N1 107.01(15) . .
O19 S2 C32 104.30(15) . .
O20 S2 C32 102.76(15) . .
N1 S2 C32 105.58(15) . .
O21 S3 O22 118.41(12) . .
O21 S3 N2 108.36(13) . .
O22 S3 N2 116.41(13) . .
O21 S3 C33 104.06(15) . .
O22 S3 C33 104.99(14) . .
N2 S3 C33 102.49(14) . .
O23 S4 O24 119.01(14) . .
O23 S4 N2 116.93(13) . .
O24 S4 N2 107.46(13) . .
O23 S4 C34 105.09(14) . .
O24 S4 C34 103.44(13) . .
N2 S4 C34 102.67(14) . .
O25 S5 O26 118.99(14) . .
O25 S5 N3 108.59(13) . .
O26 S5 N3 116.55(12) . .
O25 S5 C35 103.52(14) . .
O26 S5 C35 104.09(13) . .
N3 S5 C35 102.76(14) . .
O27 S6 O28 119.24(13) . .
O27 S6 N3 116.28(12) . .
O28 S6 N3 108.06(13) . .
O27 S6 C36 105.06(14) . .
O28 S6 C36 103.47(13) . .
N3 S6 C36 102.46(14) . .
O29 S7 O30 119.18(13) . .
O29 S7 N4 108.48(12) . .
O30 S7 N4 116.60(12) . .
O29 S7 C37 103.65(14) . .
O30 S7 C37 104.42(14) . .
N4 S7 C37 102.06(14) . .
O31 S8 O32 118.53(13) . .
O31 S8 N4 116.93(13) . .
O32 S8 N4 108.05(13) . .
O31 S8 C38 104.15(14) . .
O32 S8 C38 103.95(16) . .
N4 S8 C38 103.09(14) . .
S1 N1 S2 123.65(15) . .
S3 N2 S4 125.30(15) . .
S5 N3 S6 123.36(15) . .
S8 N4 S7 124.08(15) . .
C1 O3 U1 136.12(17) . .
C6 O5 U1 94.20(15) . .
C6 O6 U1 92.41(15) . .
C11 O7 U1 162.71(19) . .
C11 O8 U1 137.23(16) . 2_675
C16 O11 U2 93.73(16) . .
C16 O12 U2 93.16(15) . .
C21 O13 U2 131.52(17) . .
C26 O15 U2 155.21(19) . .
C26 O16 U2 140.61(17) . 2_665
O4 C1 O3 126.1(2) . .
O4 C1 C2 120.2(2) . .
O3 C1 C2 113.6(2) . .
C1 C2 P1 115.00(18) . .
O6 C6 O5 120.8(2) . .
O6 C6 C7 120.3(2) . .
O5 C6 C7 118.9(2) . .
O6 C6 U1 61.27(13) . .
O5 C6 U1 59.52(13) . .
C7 C6 U1 177.70(19) . .
C6 C7 P2 114.80(18) . .
O7 C11 O8 124.9(2) . .
O7 C11 C12 117.5(2) . .
O8 C11 C12 117.6(2) . .
C11 C12 P3 114.42(18) . .
O11 C16 O12 120.4(2) . .
O11 C16 C17 119.2(2) . .
O12 C16 C17 120.4(2) . .
O11 C16 U2 60.02(13) . .
O12 C16 U2 60.36(13) . .
C17 C16 U2 178.93(18) . .
C16 C17 P4 115.47(19) . .
O14 C21 O13 125.8(2) . .
O14 C21 C22 119.1(2) . .
O13 C21 C22 115.1(2) . .
C21 C22 P5 116.53(18) . .
O15 C26 O16 124.9(2) . .
O15 C26 C27 116.6(2) . .
O16 C26 C27 118.5(2) . .
C26 C27 P6 116.94(18) . .
F6 C31 F4 108.3(3) . .
F6 C31 F5 107.6(2) . .
F4 C31 F5 108.0(2) . .
F6 C31 S1 112.2(2) . .
F4 C31 S1 112.2(2) . .
F5 C31 S1 108.2(2) . .
F1 C32 F2 108.2(3) . .
F1 C32 F3 108.3(3) . .
F2 C32 F3 107.8(3) . .
F1 C32 S2 112.1(2) . .
F2 C32 S2 111.0(2) . .
F3 C32 S2 109.4(2) . .
F17 C33 F16 108.7(3) . .
F17 C33 F18 108.4(3) . .
F16 C33 F18 107.6(3) . .
F17 C33 S3 110.0(2) . .
F16 C33 S3 110.8(2) . .
F18 C33 S3 111.3(2) . .
F7 C34 F8 108.7(2) . .
F7 C34 F9 109.1(3) . .
F8 C34 F9 107.4(3) . .
F7 C34 S4 111.2(2) . .
F8 C34 S4 109.5(2) . .
F9 C34 S4 110.9(2) . .
F10 C35 F11 107.9(3) . .
F10 C35 F12 107.9(3) . .
F11 C35 F12 107.6(2) . .
F10 C35 S5 112.2(2) . .
F11 C35 S5 111.3(2) . .
F12 C35 S5 109.8(2) . .
F14 C36 F13 108.5(3) . .
F14 C36 F15 108.3(3) . .
F13 C36 F15 107.9(2) . .
F14 C36 S6 111.0(2) . .
F13 C36 S6 109.6(2) . .
F15 C36 S6 111.4(2) . .
F21 C37 F20 108.6(3) . .
F21 C37 F19 108.6(3) . .
F20 C37 F19 108.2(3) . .
F21 C37 S7 111.4(2) . .
F20 C37 S7 109.2(2) . .
F19 C37 S7 110.8(2) . .
F22 C38 F24 108.8(3) . .
F22 C38 F23 108.5(3) . .
F24 C38 F23 108.1(2) . .
F22 C38 S8 111.9(2) . .
F24 C38 S8 110.9(2) . .
F23 C38 S8 108.4(2) . .

loop_
_geom_bond_atom_site_label_1
_geom_bond_atom_site_label_2
_geom_bond_distance
_geom_bond_site_symmetry_2
U1 O2 1.7617(19) .
U1 O1 1.7681(19) .
U1 O7 2.3028(19) .
U1 O3 2.3155(17) .
U1 O8 2.3930(17) 2_675
U1 O5 2.4584(17) .
U1 O6 2.4971(18) .
U1 C6 2.845(3) .
U2 O9 1.7664(19) .
U2 O10 1.7683(19) .
U2 O13 2.3167(17) .
U2 O15 2.3215(18) .
U2 O16 2.3987(18) 2_665
U2 O11 2.4663(18) .
U2 O12 2.4732(17) .
U2 C16 2.841(3) .
P1 C4 1.773(3) .
P1 C3 1.774(3) .
P1 C5 1.785(3) .
P1 C2 1.798(3) .
P2 C10 1.777(3) .
P2 C8 1.777(3) .
P2 C9 1.782(3) .
P2 C7 1.797(3) .
P3 C13 1.776(3) .
P3 C14 1.780(3) .
P3 C15 1.783(3) .
P3 C12 1.792(3) .
P4 C20 1.777(3) .
P4 C19 1.778(3) .
P4 C18 1.778(3) .
P4 C17 1.803(3) .
P5 C24 1.774(3) .
P5 C25 1.781(3) .
P5 C23 1.785(3) .
P5 C22 1.796(3) .
P6 C29 1.776(3) .
P6 C28 1.778(3) .
P6 C30 1.786(3) .
P6 C27 1.800(3) .
S1 O17 1.426(2) .
S1 O18 1.426(2) .
S1 N1 1.573(2) .
S1 C31 1.833(3) .
S2 O19 1.417(2) .
S2 O20 1.428(2) .
S2 N1 1.575(2) .
S2 C32 1.831(3) .
S3 O21 1.424(2) .
S3 O22 1.4295(19) .
S3 N2 1.573(2) .
S3 C33 1.822(3) .
S4 O23 1.424(2) .
S4 O24 1.432(2) .
S4 N2 1.589(3) .
S4 C34 1.836(3) .
S5 O25 1.426(2) .
S5 O26 1.432(2) .
S5 N3 1.578(2) .
S5 C35 1.832(3) .
S6 O27 1.423(2) .
S6 O28 1.425(2) .
S6 N3 1.590(2) .
S6 C36 1.831(3) .
S7 O29 1.420(2) .
S7 O30 1.423(2) .
S7 N4 1.587(2) .
S7 C37 1.829(3) .
S8 O31 1.428(2) .
S8 O32 1.428(2) .
S8 N4 1.573(2) .
S8 C38 1.837(3) .
F1 C32 1.313(4) .
F2 C32 1.320(3) .
F3 C32 1.323(3) .
F4 C31 1.322(3) .
F5 C31 1.335(3) .
F6 C31 1.319(3) .
F7 C34 1.311(3) .
F8 C34 1.324(3) .
F9 C34 1.328(4) .
F10 C35 1.324(3) .
F11 C35 1.331(3) .
F12 C35 1.335(3) .
F13 C36 1.326(3) .
F14 C36 1.321(4) .
F15 C36 1.329(3) .
F16 C33 1.327(4) .
F17 C33 1.322(4) .
F18 C33 1.334(4) .
F19 C37 1.332(4) .
F20 C37 1.331(3) .
F21 C37 1.317(4) .
F22 C38 1.317(4) .
F23 C38 1.339(4) .
F24 C38 1.328(3) .
O3 C1 1.288(3) .
O4 C1 1.216(3) .
O5 C6 1.263(3) .
O6 C6 1.262(3) .
O7 C11 1.234(3) .
O8 C11 1.260(3) .
O8 U1 2.3930(17) 2_675
O11 C16 1.259(3) .
O12 C16 1.269(3) .
O13 C21 1.299(3) .
O14 C21 1.217(3) .
O15 C26 1.246(3) .
O16 C26 1.252(3) .
O16 U2 2.3987(18) 2_665
C1 C2 1.529(3) .
C6 C7 1.503(3) .
C11 C12 1.517(3) .
C16 C17 1.505(3) .
C21 C22 1.522(3) .
C26 C27 1.516(3) .
